data_7153572
loop_
_publ_author_name
'Zhang, He'
'Lin, Jin-Hong'
'Xiao, Ji-Chang'
'Gu, Yu-Cheng'

_publ_section_title
;
 Rh-catalyzed allylic C-F bond activation: the stereoselective synthesis
 of trisubstituted monofluoroalkenes and a mechanism study.
;
_journal_issue 4
_journal_name_full 'Organic &amp; biomolecular chemistry'
_journal_page_first 581
_journal_page_last 588
_journal_paper_doi 10.1039/c3ob42038h
_journal_volume 12
_journal_year 2014
_chemical_formula_sum 'C10 H8 F2 O'
_chemical_formula_weight 182.16
_chemical_name_systematic
;
?
;
_space_group_IT_number 15
_symmetry_cell_setting monoclinic
_symmetry_space_group_name_Hall '-C 2yc'
_symmetry_space_group_name_H-M 'C 1 2/c 1'
_atom_sites_solution_hydrogens geom
_atom_sites_solution_primary direct
_atom_sites_solution_secondary difmap
_audit_creation_method SHELXL-97
_cell_angle_alpha 90.00
_cell_angle_beta 97.157(3)
_cell_angle_gamma 90.00
_cell_formula_units_Z 8
_cell_length_a 37.981(8)
_cell_length_b 3.8785(8)
_cell_length_c 11.276(2)
_cell_measurement_reflns_used 2658
_cell_measurement_temperature 140(2)
_cell_measurement_theta_max 30.49
_cell_measurement_theta_min 2.16
_cell_volume 1648.1(6)
_computing_cell_refinement 'Bruker SAINT'
_computing_data_collection 'Bruker APEX2'
_computing_data_reduction 'Bruker SAINT'
_computing_molecular_graphics 'Bruker SHELXTL'
_computing_publication_material 'Bruker SHELXTL'
_computing_structure_refinement 'SHELXL-97 (Sheldrick, 2008)'
_computing_structure_solution 'SHELXS-97 (Sheldrick, 2008)'
_diffrn_ambient_temperature 140(2)
_diffrn_measured_fraction_theta_full 0.992
_diffrn_measured_fraction_theta_max 0.992
_diffrn_measurement_device_type 'Bruker APEX-II CCD'
_diffrn_measurement_method '\f and \w scans'
_diffrn_radiation_monochromator graphite
_diffrn_radiation_source 'fine-focus sealed tube'
_diffrn_radiation_type MoK\a
_diffrn_radiation_wavelength 0.71073
_diffrn_reflns_av_R_equivalents 0.0252
_diffrn_reflns_av_sigmaI/netI 0.0308
_diffrn_reflns_limit_h_max 54
_diffrn_reflns_limit_h_min -54
_diffrn_reflns_limit_k_max 5
_diffrn_reflns_limit_k_min -4
_diffrn_reflns_limit_l_max 16
_diffrn_reflns_limit_l_min -16
_diffrn_reflns_number 7436
_diffrn_reflns_theta_full 30.61
_diffrn_reflns_theta_max 30.61
_diffrn_reflns_theta_min 1.08
_exptl_absorpt_coefficient_mu 0.124
_exptl_absorpt_correction_T_max 0.9963
_exptl_absorpt_correction_T_min 0.9637
_exptl_absorpt_correction_type multi-scan
_exptl_absorpt_process_details sadabs
_exptl_crystal_colour colourless
_exptl_crystal_density_diffrn 1.468
_exptl_crystal_density_method 'not measured'
_exptl_crystal_description plate
_exptl_crystal_F_000 752
_exptl_crystal_size_max 0.30
_exptl_crystal_size_mid 0.10
_exptl_crystal_size_min 0.03
_refine_diff_density_max 0.424
_refine_diff_density_min -0.353
_refine_diff_density_rms 0.103
_refine_ls_extinction_method none
_refine_ls_goodness_of_fit_ref 1.058
_refine_ls_hydrogen_treatment constr
_refine_ls_matrix_type full
_refine_ls_number_parameters 119
_refine_ls_number_reflns 2534
_refine_ls_number_restraints 0
_refine_ls_restrained_S_all 1.058
_refine_ls_R_factor_all 0.0601
_refine_ls_R_factor_gt 0.0442
_refine_ls_shift/su_max 0.001
_refine_ls_shift/su_mean 0.000
_refine_ls_structure_factor_coef Fsqd
_refine_ls_weighting_details 'calc w=1/[\s^2^(Fo^2^)+(0.1160P)^2^+0.4300P] where P=(Fo^2^+2Fc^2^)/3'
_refine_ls_weighting_scheme calc
_refine_ls_wR_factor_gt 0.1350
_refine_ls_wR_factor_ref 0.1708
_reflns_number_gt 2042
_reflns_number_total 2534
_reflns_threshold_expression >2sigma(I)
_cod_data_source_file c3ob42038h.txt
_cod_data_source_block mo_dm13011_0m
_cod_depositor_comments
;
The following automatic conversions were performed:

'_symmetry_cell_setting' value 'Monoclinic' changed to 'monoclinic'
according to
/usr/data/users/saulius/automatic-downloads/current/RSC/lib/dictionaries/cif_core.dic
dictionary named 'cif_core.dic' version 2.4.2 from 2011-04-26.

Automatic conversion script
Id: cif_fix_values 2281 2013-09-26 08:29:07Z andrius 
;
_cod_original_cell_volume 1648.2(6)
_cod_original_sg_symbol_H-M C2/c
_cod_database_code 7153572

loop_
_symmetry_equiv_pos_as_xyz
'x, y, z'
'-x, y, -z+1/2'
'x+1/2, y+1/2, z'
'-x+1/2, y+1/2, -z+1/2'
'-x, -y, -z'
'x, -y, z-1/2'
'-x+1/2, -y+1/2, -z'
'x+1/2, -y+1/2, z-1/2'

loop_
_atom_site_label
_atom_site_type_symbol
_atom_site_fract_x
_atom_site_fract_y
_atom_site_fract_z
_atom_site_U_iso_or_equiv
_atom_site_adp_type
_atom_site_occupancy
_atom_site_symmetry_multiplicity
_atom_site_calc_flag
_atom_site_refinement_flags
F1 F 0.45935(2) 0.0807(3) 1.06402(7) 0.0307(3) Uani 1 1 d .
F2 F 0.25868(2) 0.4088(3) 0.85928(9) 0.0367(3) Uani 1 1 d .
O1 O 0.40212(3) 0.0801(3) 1.17139(9) 0.0307(3) Uani 1 1 d .
C1 C 0.46447(4) 0.4303(4) 0.84270(12) 0.0258(3) Uani 1 1 d .
H1A H 0.4847 0.3324 0.8941 0.039 Uiso 1 1 calc R
H1B H 0.4683 0.6776 0.8320 0.039 Uiso 1 1 calc R
H1C H 0.4621 0.3155 0.7647 0.039 Uiso 1 1 calc R
C2 C 0.43145(3) 0.3775(3) 0.89951(11) 0.0200(3) Uani 1 1 d .
H2 H 0.4100 0.4688 0.8592 0.024 Uiso 1 1 calc R
C3 C 0.42957(3) 0.2129(3) 1.00209(10) 0.0197(3) Uani 1 1 d .
C4 C 0.39822(3) 0.1692(4) 1.06647(10) 0.0200(3) Uani 1 1 d .
C5 C 0.36187(3) 0.2411(3) 1.00443(10) 0.0179(3) Uani 1 1 d .
C6 C 0.35040(3) 0.1330(3) 0.88780(11) 0.0195(3) Uani 1 1 d .
H6 H 0.3666 0.0246 0.8418 0.023 Uiso 1 1 calc R
C7 C 0.31525(3) 0.1842(4) 0.83902(11) 0.0223(3) Uani 1 1 d .
H7 H 0.3070 0.1068 0.7605 0.027 Uiso 1 1 calc R
C8 C 0.29269(3) 0.3498(4) 0.90731(12) 0.0239(3) Uani 1 1 d .
C9 C 0.30308(4) 0.4602(4) 1.02296(12) 0.0247(3) Uani 1 1 d .
H9 H 0.2869 0.5732 1.0677 0.030 Uiso 1 1 calc R
C10 C 0.33786(4) 0.4007(3) 1.07153(11) 0.0219(3) Uani 1 1 d .
H10 H 0.3455 0.4692 1.1515 0.026 Uiso 1 1 calc R

loop_
_atom_site_aniso_label
_atom_site_aniso_U_11
_atom_site_aniso_U_22
_atom_site_aniso_U_33
_atom_site_aniso_U_23
_atom_site_aniso_U_13
_atom_site_aniso_U_12
F1 0.0212(4) 0.0447(6) 0.0249(4) 0.0073(4) -0.0017(3) 0.0051(3)
F2 0.0188(4) 0.0503(6) 0.0399(5) 0.0057(4) -0.0002(4) 0.0034(4)
O1 0.0290(5) 0.0466(7) 0.0165(5) 0.0076(4) 0.0024(4) 0.0007(4)
C1 0.0240(6) 0.0288(7) 0.0259(6) 0.0003(5) 0.0090(5) -0.0031(5)
C2 0.0199(5) 0.0212(6) 0.0194(6) -0.0009(4) 0.0046(4) -0.0001(4)
C3 0.0184(5) 0.0232(6) 0.0173(5) -0.0011(4) 0.0006(4) 0.0011(4)
C4 0.0218(6) 0.0228(6) 0.0153(5) -0.0002(4) 0.0025(4) 0.0000(5)
C5 0.0199(5) 0.0195(6) 0.0149(5) 0.0017(4) 0.0044(4) -0.0016(4)
C6 0.0219(6) 0.0214(6) 0.0158(5) 0.0010(4) 0.0048(4) -0.0013(4)
C7 0.0234(6) 0.0268(6) 0.0166(5) 0.0026(5) 0.0021(4) -0.0036(5)
C8 0.0173(5) 0.0271(6) 0.0271(6) 0.0064(5) 0.0026(4) -0.0010(5)
C9 0.0228(6) 0.0264(7) 0.0265(6) 0.0005(5) 0.0091(5) 0.0009(5)
C10 0.0245(6) 0.0246(6) 0.0175(5) -0.0018(5) 0.0066(5) -0.0014(5)

loop_
_atom_type_symbol
_atom_type_description
_atom_type_scat_dispersion_real
_atom_type_scat_dispersion_imag
_atom_type_scat_source
C C 0.0033 0.0016 'International Tables Vol C Tables 4.2.6.8 and 6.1.1.4'
H H 0.0000 0.0000 'International Tables Vol C Tables 4.2.6.8 and 6.1.1.4'
O O 0.0106 0.0060 'International Tables Vol C Tables 4.2.6.8 and 6.1.1.4'
F F 0.0171 0.0103 'International Tables Vol C Tables 4.2.6.8 and 6.1.1.4'

loop_
_geom_angle_atom_site_label_1
_geom_angle_atom_site_label_2
_geom_angle_atom_site_label_3
_geom_angle
C2 C1 H1A 109.5
C2 C1 H1B 109.5
H1A C1 H1B 109.5
C2 C1 H1C 109.5
H1A C1 H1C 109.5
H1B C1 H1C 109.5
C3 C2 C1 125.32(12)
C3 C2 H2 117.3
C1 C2 H2 117.3
C2 C3 F1 119.87(11)
C2 C3 C4 127.96(12)
F1 C3 C4 112.05(10)
O1 C4 C3 119.92(12)
O1 C4 C5 119.93(11)
C3 C4 C5 120.14(10)
C6 C5 C10 119.60(12)
C6 C5 C4 123.10(11)
C10 C5 C4 117.10(11)
C7 C6 C5 119.98(11)
C7 C6 H6 120.0
C5 C6 H6 120.0
C8 C7 C6 118.50(12)
C8 C7 H7 120.8
C6 C7 H7 120.8
F2 C8 C7 118.84(12)
F2 C8 C9 118.05(12)
C7 C8 C9 123.10(12)
C8 C9 C10 117.89(12)
C8 C9 H9 121.1
C10 C9 H9 121.1
C9 C10 C5 120.89(12)
C9 C10 H10 119.6
C5 C10 H10 119.6

loop_
_geom_bond_atom_site_label_1
_geom_bond_atom_site_label_2
_geom_bond_distance
F1 C3 1.3539(14)
F2 C8 1.3564(15)
O1 C4 1.2237(15)
C1 C2 1.4917(17)
C1 H1A 0.9800
C1 H1B 0.9800
C1 H1C 0.9800
C2 C3 1.3310(17)
C2 H2 0.9500
C3 C4 1.4796(17)
C4 C5 1.4941(18)
C5 C6 1.3973(17)
C5 C10 1.3998(17)
C6 C7 1.3934(17)
C6 H6 0.9500
C7 C8 1.3802(19)
C7 H7 0.9500
C8 C9 1.383(2)
C9 C10 1.3848(19)
C9 H9 0.9500
C10 H10 0.9500

loop_
_geom_torsion_atom_site_label_1
_geom_torsion_atom_site_label_2
_geom_torsion_atom_site_label_3
_geom_torsion_atom_site_label_4
_geom_torsion
C1 C2 C3 F1 0.7(2)
C1 C2 C3 C4 176.16(13)
C2 C3 C4 O1 -163.68(14)
F1 C3 C4 O1 12.08(19)
C2 C3 C4 C5 15.0(2)
F1 C3 C4 C5 -169.25(11)
O1 C4 C5 C6 -137.91(14)
C3 C4 C5 C6 43.42(19)
O1 C4 C5 C10 36.97(19)
C3 C4 C5 C10 -141.70(13)
C10 C5 C6 C7 -0.04(19)
C4 C5 C6 C7 174.71(12)
C5 C6 C7 C8 1.54(19)
C6 C7 C8 F2 178.26(12)
C6 C7 C8 C9 -1.6(2)
F2 C8 C9 C10 -179.75(12)
C7 C8 C9 C10 0.1(2)
C8 C9 C10 C5 1.4(2)
C6 C5 C10 C9 -1.5(2)
C4 C5 C10 C9 -176.55(12)
